data_7116619
loop_
_publ_author_name
'Krzysztof Ziach'
'Janusz Jurczak'

_publ_section_title
;
 Mirror symmetry breaking upon spontaneous crystallization from a dynamic
 combinatorial library of macrocyclic imines
;
_journal_name_full Chem.Commun.
_journal_page_first 4306
_journal_paper_doi 10.1039/C4cc10083B
_journal_volume 51
_journal_year 2015
_chemical_formula_sum 'C37 H40 Cl2 Li2 N4 O14'
_chemical_formula_weight 849.51
_chemical_name_systematic
; 
 ? 
;
_space_group_IT_number 7
_symmetry_cell_setting monoclinic
_symmetry_space_group_name_Hall 'P -2yac'
_symmetry_space_group_name_H-M 'P 1 n 1'
_atom_sites_solution_hydrogens geom
_atom_sites_solution_primary direct
_atom_sites_solution_secondary difmap
_audit_creation_method SHELXL-97
_audit_update_record
;
2014-12-17 deposited with the CCDC.
2015-02-03 downloaded from the CCDC.
;
_cell_angle_alpha 90.00
_cell_angle_beta 96.894(2)
_cell_angle_gamma 90.00
_cell_formula_units_Z 2
_cell_length_a 7.6122(2)
_cell_length_b 18.1368(6)
_cell_length_c 14.7510(5)
_cell_measurement_temperature 100(2)
_cell_volume 2021.81(11)
_computing_cell_refinement
;
CrysAlis RED, Oxford Diffraction Ltd.,
Version 1.171.28cycle2 beta (release 25-10-2005 CrysAlis171 .NET)
(compiled Oct 25 2005,08:50:05)
;
_computing_data_collection
;
CrysAlis CCD, Oxford Diffraction Ltd.,
Version 1.171.28cycle2 beta (release 25-10-2005 CrysAlis171 .NET)
(compiled Oct 25 2005,08:50:05)
;
_computing_data_reduction
;
CrysAlis RED, Oxford Diffraction Ltd.,
Version 1.171.28cycle2 beta (release 25-10-2005 CrysAlis171 .NET)
(compiled Oct 25 2005,08:50:05)
;
_computing_molecular_graphics Diamond
_computing_publication_material SHELXTL-97
_computing_structure_refinement 'SHELXL-97 (Sheldrick, 1997)'
_computing_structure_solution 'SHELXS-97 (Sheldrick, 1990)'
_diffrn_ambient_temperature 100(2)
_diffrn_detector_area_resol_mean 8.6479
_diffrn_measured_fraction_theta_full 0.991
_diffrn_measured_fraction_theta_max 0.950
_diffrn_measurement_device_type KM4CCD
_diffrn_measurement_method 'omega scan'
_diffrn_radiation_monochromator graphite
_diffrn_radiation_source 'fine-focus sealed tube'
_diffrn_radiation_type MoK\a
_diffrn_radiation_wavelength 0.71073
_diffrn_reflns_av_R_equivalents 0.0189
_diffrn_reflns_av_sigmaI/netI 0.0418
_diffrn_reflns_limit_h_max 10
_diffrn_reflns_limit_h_min -10
_diffrn_reflns_limit_k_max 24
_diffrn_reflns_limit_k_min -24
_diffrn_reflns_limit_l_max 19
_diffrn_reflns_limit_l_min -19
_diffrn_reflns_number 28166
_diffrn_reflns_theta_full 28.00
_diffrn_reflns_theta_max 28.73
_diffrn_reflns_theta_min 2.64
_diffrn_standards_decay_% 2
_diffrn_standards_number '1 frame'
_exptl_absorpt_coefficient_mu 0.232
_exptl_absorpt_correction_T_max 0.96
_exptl_absorpt_correction_T_min 0.94
_exptl_absorpt_correction_type multi-scan
_exptl_absorpt_process_details
;
CrysAlis RED, Oxford Diffraction Ltd.,
Version 1.171.28cycle2 beta (release 25-10-2005 CrysAlis171 .NET)
(compiled Oct 25 2005,08:50:05)
Empirical absorption correction using spherical harmonics,
 implemented in SCALE3 ABSPACK scaling algorithm.
;
_exptl_crystal_colour colourless
_exptl_crystal_density_diffrn 1.395
_exptl_crystal_density_method 'not measured'
_exptl_crystal_description prismatic
_exptl_crystal_F_000 884
_exptl_crystal_size_max 0.55
_exptl_crystal_size_mid 0.17
_exptl_crystal_size_min 0.16
_refine_diff_density_max 0.788
_refine_diff_density_min -0.534
_refine_diff_density_rms 0.059
_refine_ls_abs_structure_details 'Flack H D (1983), Acta Cryst. A39, 876-881, 4520 Friedel pairs'
_refine_ls_abs_structure_Flack 0(10)
_refine_ls_extinction_method none
_refine_ls_goodness_of_fit_ref 1.034
_refine_ls_hydrogen_treatment constr
_refine_ls_matrix_type full
_refine_ls_number_parameters 593
_refine_ls_number_reflns 9508
_refine_ls_number_restraints 271
_refine_ls_restrained_S_all 1.075
_refine_ls_R_factor_all 0.0601
_refine_ls_R_factor_gt 0.0454
_refine_ls_shift/su_max 0.001
_refine_ls_shift/su_mean 0.000
_refine_ls_structure_factor_coef Fsqd
_refine_ls_weighting_details 'calc w=1/[\s^2^(Fo^2^)+(0.0788P)^2^+0.0000P] where P=(Fo^2^+2Fc^2^)/3'
_refine_ls_weighting_scheme calc
_refine_ls_wR_factor_gt 0.1220
_refine_ls_wR_factor_ref 0.1261
_reflns_number_gt 7241
_reflns_number_total 9508
_reflns_threshold_expression >2sigma(I)
_cod_data_source_file c4cc10083b2.cif
_cod_data_source_block K2F_1_1_LiClO4
_cod_original_sg_symbol_H-M Pn
_cod_database_code 7116619

loop_
_symmetry_equiv_pos_as_xyz
'x, y, z'
'x+1/2, -y, z+1/2'

loop_
_atom_site_label
_atom_site_type_symbol
_atom_site_fract_x
_atom_site_fract_y
_atom_site_fract_z
_atom_site_U_iso_or_equiv
_atom_site_adp_type
_atom_site_occupancy
_atom_site_symmetry_multiplicity
_atom_site_calc_flag
_atom_site_refinement_flags
_atom_site_disorder_assembly
_atom_site_disorder_group
Cl1A Cl 0.45334(9) 0.42556(4) 0.79322(5) 0.02637(18) Uani 1 1 d . . .
O1AC O 0.4151(4) 0.50060(12) 0.81758(18) 0.0396(6) Uani 1 1 d . . .
O2AC O 0.5839(4) 0.39681(16) 0.8623(2) 0.0527(8) Uani 1 1 d . . .
O3AC O 0.2946(4) 0.38421(17) 0.7912(2) 0.0627(9) Uani 1 1 d . . .
O4AC O 0.5129(5) 0.42593(17) 0.7060(2) 0.0711(11) Uani 1 1 d . . .
Li1A Li 0.3040(7) 0.5324(3) 0.9232(3) 0.0245(11) Uani 1 1 d . . .
O1A O 0.3977(3) 0.67381(11) 0.88368(13) 0.0190(4) Uani 1 1 d . . .
O2A O 0.0755(3) 0.62430(11) 0.81774(14) 0.0191(4) Uani 1 1 d . . .
O3A O 0.3100(3) 0.45890(12) 1.03576(14) 0.0277(5) Uani 1 1 d . . .
N1A N 0.5153(3) 0.57598(13) 1.01301(16) 0.0197(5) Uani 1 1 d . . .
N2A N 0.0377(3) 0.50193(14) 0.91669(18) 0.0233(6) Uani 1 1 d . . .
C1A C 0.5838(4) 0.64022(17) 1.0190(2) 0.0233(7) Uani 1 1 d . . .
H1A H 0.6760 0.6510 1.0664 0.028 Uiso 1 1 calc R . .
C2A C 0.5221(4) 0.69609(17) 0.9543(2) 0.0218(7) Uani 1 1 d . . .
C3A C 0.5609(4) 0.76822(17) 0.9425(2) 0.0265(7) Uani 1 1 d . . .
H3A H 0.6442 0.7970 0.9805 0.032 Uiso 1 1 calc R . .
C4A C 0.4553(5) 0.79233(18) 0.8639(2) 0.0284(7) Uani 1 1 d . . .
H4A H 0.4523 0.8409 0.8396 0.034 Uiso 1 1 calc R . .
C5A C 0.3585(4) 0.73456(16) 0.8288(2) 0.0206(6) Uani 1 1 d . . .
C6A C 0.2285(4) 0.72148(17) 0.7458(2) 0.0235(7) Uani 1 1 d . . .
C7A C 0.3100(5) 0.66765(19) 0.6804(2) 0.0277(7) Uani 1 1 d . . .
H7A1 H 0.2253 0.6594 0.6259 0.042 Uiso 1 1 calc R . .
H7A2 H 0.3371 0.6206 0.7116 0.042 Uiso 1 1 calc R . .
H7A3 H 0.4190 0.6890 0.6625 0.042 Uiso 1 1 calc R . .
C8A C 0.1878(5) 0.79574(18) 0.6962(2) 0.0354(9) Uani 1 1 d . . .
H8A1 H 0.1036 0.7876 0.6414 0.053 Uiso 1 1 calc R . .
H8A2 H 0.2975 0.8166 0.6785 0.053 Uiso 1 1 calc R . .
H8A3 H 0.1365 0.8300 0.7371 0.053 Uiso 1 1 calc R . .
C9A C 0.0580(4) 0.68890(16) 0.7706(2) 0.0202(6) Uani 1 1 d . . .
C10A C -0.1155(4) 0.70834(19) 0.7535(2) 0.0261(7) Uani 1 1 d . . .
H10A H -0.1625 0.7512 0.7224 0.031 Uiso 1 1 calc R . .
C11A C -0.2125(4) 0.65103(18) 0.7918(2) 0.0245(7) Uani 1 1 d . . .
H11A H -0.3374 0.6482 0.7906 0.029 Uiso 1 1 calc R . .
C12A C -0.0920(4) 0.60150(17) 0.8302(2) 0.0221(7) Uani 1 1 d . . .
C13A C -0.1036(4) 0.53441(17) 0.8802(2) 0.0234(7) Uani 1 1 d . . .
H13A H -0.2162 0.5138 0.8866 0.028 Uiso 1 1 calc R . .
C14A C 0.0248(5) 0.43203(17) 0.9641(2) 0.0320(8) Uani 1 1 d . . .
H14A H 0.0669 0.3913 0.9275 0.038 Uiso 1 1 calc R . .
H14B H -0.0999 0.4221 0.9730 0.038 Uiso 1 1 calc R . .
C15A C 0.1375(5) 0.43699(18) 1.0553(2) 0.0303(8) Uani 1 1 d . . .
H15A H 0.0883 0.4739 1.0948 0.036 Uiso 1 1 calc R . .
H15B H 0.1429 0.3886 1.0866 0.036 Uiso 1 1 calc R . .
C16A C 0.4260(4) 0.4847(2) 1.1157(2) 0.0324(8) Uani 1 1 d . . .
H16A H 0.4640 0.4429 1.1566 0.039 Uiso 1 1 calc R . .
H16B H 0.3638 0.5211 1.1504 0.039 Uiso 1 1 calc R . .
C17A C 0.5833(4) 0.51963(19) 1.0799(2) 0.0282(7) Uani 1 1 d . . .
H17A H 0.6619 0.5425 1.1305 0.034 Uiso 1 1 calc R . .
H17B H 0.6517 0.4820 1.0505 0.034 Uiso 1 1 calc R . .
Cl1B Cl 0.16193(10) 1.06751(4) 0.17611(6) 0.0328(2) Uani 1 1 d D . .
O1BC O 0.2035(5) 0.99673(13) 0.1421(2) 0.0525(8) Uani 1 1 d U A .
O2BC O 0.3074(5) 1.11464(17) 0.1790(2) 0.0703(10) Uani 1 1 d U A .
O3BC O 0.0313(5) 1.0985(3) 0.1070(4) 0.0557(11) Uani 0.70 1 d PDU A 1
O4BC O 0.0819(9) 1.0566(3) 0.2547(4) 0.0746(16) Uani 0.70 1 d PDU A 1
O3CC O -0.0119(9) 1.0908(6) 0.1681(10) 0.067(2) Uani 0.30 1 d PDU A 2
O4CC O 0.1816(15) 1.0575(8) 0.2741(5) 0.065(3) Uani 0.30 1 d PDU A 2
Li1B Li 0.3132(8) 0.9714(3) 0.0343(4) 0.0309(13) Uani 1 1 d . . .
O1B O 0.5339(3) 0.87608(11) 0.13650(14) 0.0234(5) Uani 1 1 d . A .
O2B O 0.2125(3) 0.82948(11) 0.06531(13) 0.0202(5) Uani 1 1 d . A .
N1B N 0.5802(4) 1.00021(15) 0.0428(2) 0.0334(7) Uani 1 1 d . A .
C1B C 0.7166(5) 0.96653(19) 0.0760(2) 0.0328(8) Uani 1 1 d . . .
H1B H 0.8301 0.9862 0.0693 0.039 Uiso 1 1 calc R A .
C2B C 0.7017(4) 0.89690(18) 0.1250(2) 0.0276(8) Uani 1 1 d . A .
C3B C 0.8188(4) 0.8458(2) 0.1608(2) 0.0292(8) Uani 1 1 d . . .
H3B H 0.9438 0.8478 0.1621 0.035 Uiso 1 1 calc R A .
C4B C 0.7204(4) 0.78906(18) 0.19564(19) 0.0232(7) Uani 1 1 d . A .
H4B H 0.7667 0.7453 0.2248 0.028 Uiso 1 1 calc R . .
C5B C 0.5462(4) 0.80845(16) 0.1800(2) 0.0216(7) Uani 1 1 d . . .
C6B C 0.3758(4) 0.77501(17) 0.2028(2) 0.0230(7) Uani 1 1 d . A .
C7B C 0.2953(5) 0.82838(19) 0.2687(2) 0.0280(7) Uani 1 1 d . . .
H7B1 H 0.1838 0.8080 0.2846 0.042 Uiso 1 1 calc R A .
H7B2 H 0.2729 0.8763 0.2389 0.042 Uiso 1 1 calc R . .
H7B3 H 0.3784 0.8346 0.3243 0.042 Uiso 1 1 calc R . .
C8B C 0.4108(4) 0.69991(19) 0.2461(2) 0.0299(8) Uani 1 1 d . . .
H8B1 H 0.2992 0.6786 0.2604 0.045 Uiso 1 1 calc R A .
H8B2 H 0.4925 0.7051 0.3023 0.045 Uiso 1 1 calc R . .
H8B3 H 0.4634 0.6675 0.2035 0.045 Uiso 1 1 calc R . .
C9B C 0.2469(4) 0.76748(17) 0.1168(2) 0.0198(6) Uani 1 1 d . . .
C10B C 0.1466(4) 0.71081(17) 0.0792(2) 0.0237(7) Uani 1 1 d . A .
H10B H 0.1444 0.6619 0.1020 0.028 Uiso 1 1 calc R . .
C11B C 0.0455(4) 0.73886(18) -0.0007(2) 0.0250(7) Uani 1 1 d . . .
H11B H -0.0361 0.7121 -0.0420 0.030 Uiso 1 1 calc R A .
C12B C 0.0882(4) 0.81168(17) -0.0068(2) 0.0222(6) Uani 1 1 d . A .
C13B C 0.0374(5) 0.8687(2) -0.0711(2) 0.0379(9) Uani 0.80 1 d PD A 3
H13B H -0.0588 0.8616 -0.1176 0.045 Uiso 0.80 1 calc PR A 3
N2B N 0.1235(7) 0.9298(2) -0.0655(4) 0.0488(16) Uani 0.80 1 d PDU A 3
C14B C 0.0496(9) 0.9858(3) -0.1310(4) 0.0581(16) Uani 0.80 1 d PDU A 3
H14C H -0.0138 0.9622 -0.1860 0.070 Uiso 0.80 1 calc PR A 3
H14D H -0.0339 1.0181 -0.1032 0.070 Uiso 0.80 1 calc PR A 3
C15B C 0.1960(7) 1.0267(3) -0.1538(3) 0.0427(11) Uani 0.80 1 d PDU A 3
H15C H 0.1533 1.0707 -0.1897 0.051 Uiso 0.80 1 calc PR A 3
H15D H 0.2654 0.9961 -0.1923 0.051 Uiso 0.80 1 calc PR A 3
O3B O 0.3073(4) 1.04954(19) -0.0737(2) 0.0329(8) Uani 0.80 1 d PDU A 3
C16B C 0.4806(6) 1.07088(19) -0.0913(3) 0.0383(9) Uani 0.80 1 d PD A 3
H16C H 0.4768 1.1209 -0.1183 0.046 Uiso 0.80 1 calc PR A 3
H16D H 0.5245 1.0362 -0.1353 0.046 Uiso 0.80 1 calc PR A 3
C13C C 0.0374(5) 0.8687(2) -0.0711(2) 0.0379(9) Uani 0.20 1 d P A 4
H13C H -0.0309 0.8565 -0.1273 0.045 Uiso 0.20 1 calc PR A 4
N2C N 0.082(3) 0.9359(6) -0.0550(17) 0.026(2) Uani 0.20 1 d PDU A 4
C14C C 0.037(3) 1.0040(9) -0.1072(15) 0.039(2) Uani 0.20 1 d PDU A 4
H14E H -0.0010 0.9889 -0.1710 0.046 Uiso 0.20 1 calc PR A 4
H14F H -0.0682 1.0252 -0.0835 0.046 Uiso 0.20 1 calc PR A 4
C15C C 0.1601(17) 1.0630(7) -0.1112(9) 0.0249(19) Uani 0.20 1 d PDU A 4
H15E H 0.0921 1.1092 -0.1077 0.030 Uiso 0.20 1 calc PR A 4
H15F H 0.1980 1.0614 -0.1730 0.030 Uiso 0.20 1 calc PR A 4
O3C O 0.3187(12) 1.0711(8) -0.0481(8) 0.031(2) Uani 0.20 1 d PDU A 4
C16C C 0.4806(6) 1.07088(19) -0.0913(3) 0.0383(9) Uani 0.20 1 d P A 4
H16E H 0.4938 1.1158 -0.1281 0.046 Uiso 0.20 1 calc PR A 4
H16F H 0.4926 1.0262 -0.1286 0.046 Uiso 0.20 1 calc PR A 4
C17B C 0.6008(6) 1.07030(19) -0.0047(3) 0.0418(10) Uani 1 1 d . . .
H17C H 0.7248 1.0759 -0.0176 0.050 Uiso 1 1 calc R A 3
H17D H 0.5721 1.1120 0.0343 0.050 Uiso 1 1 calc R A 3
C1S C 0.5566(17) 0.7584(4) 0.4872(5) 0.0354(18) Uiso 0.50 1 d P . .
C2S C 0.4717(12) 0.7622(3) 0.4904(5) 0.0375(16) Uiso 0.55 1 d P . .
C3S C -0.2235(18) 0.7553(7) 0.4845(9) 0.045(3) Uiso 0.35 1 d P . .
C4S C 0.089(3) 0.7400(12) 0.4590(16) 0.033(5) Uiso 0.15 1 d P . .
C5S C 0.644(2) 0.7534(7) 0.4858(8) 0.040(3) Uiso 0.35 1 d P . .
C6S C -0.299(2) 0.7688(8) 0.4858(9) 0.037(3) Uiso 0.35 1 d P . .
C7S C -0.123(2) 0.7317(8) 0.4733(9) 0.033(3) Uiso 0.25 1 d P . .
C8S C 0.3560(9) 0.7562(4) 0.4864(5) 0.0409(16) Uiso 0.50 1 d P . .

loop_
_atom_site_aniso_label
_atom_site_aniso_U_11
_atom_site_aniso_U_22
_atom_site_aniso_U_33
_atom_site_aniso_U_23
_atom_site_aniso_U_13
_atom_site_aniso_U_12
Cl1A 0.0234(4) 0.0254(4) 0.0299(4) -0.0079(3) 0.0016(3) 0.0021(3)
O1AC 0.0484(17) 0.0260(12) 0.0486(16) -0.0043(11) 0.0233(13) 0.0045(11)
O2AC 0.0341(16) 0.0508(17) 0.0687(19) 0.0170(15) -0.0126(13) 0.0015(13)
O3AC 0.0347(16) 0.0560(18) 0.097(2) -0.0292(17) 0.0072(15) -0.0189(13)
O4AC 0.111(3) 0.061(2) 0.0491(17) 0.0002(14) 0.0408(18) 0.0350(18)
Li1A 0.025(3) 0.029(3) 0.020(2) -0.005(2) 0.003(2) 0.001(2)
O1A 0.0145(11) 0.0203(10) 0.0222(10) -0.0012(8) 0.0028(8) 0.0007(8)
O2A 0.0094(10) 0.0224(11) 0.0248(11) -0.0003(9) -0.0001(8) 0.0028(8)
O3A 0.0280(12) 0.0297(12) 0.0267(11) 0.0028(9) 0.0085(9) -0.0025(10)
N1A 0.0120(11) 0.0255(13) 0.0221(12) 0.0012(10) 0.0041(9) 0.0018(9)
N2A 0.0222(15) 0.0216(13) 0.0262(14) -0.0055(10) 0.0038(11) -0.0013(11)
C1A 0.0161(14) 0.0288(16) 0.0250(15) -0.0079(13) 0.0029(12) 0.0021(12)
C2A 0.0169(16) 0.0264(16) 0.0214(14) -0.0048(12) -0.0007(11) 0.0029(12)
C3A 0.0189(15) 0.0282(17) 0.0339(17) -0.0109(14) 0.0093(13) -0.0073(12)
C4A 0.0268(17) 0.0199(15) 0.0413(19) 0.0028(13) 0.0152(14) 0.0029(13)
C5A 0.0203(16) 0.0148(13) 0.0284(16) 0.0044(12) 0.0094(13) 0.0032(12)
C6A 0.0210(17) 0.0211(15) 0.0284(16) 0.0066(13) 0.0033(13) 0.0063(13)
C7A 0.0270(18) 0.0340(18) 0.0226(16) 0.0031(13) 0.0049(13) 0.0056(14)
C8A 0.037(2) 0.0279(17) 0.041(2) 0.0134(15) 0.0052(16) 0.0037(15)
C9A 0.0203(16) 0.0184(14) 0.0227(15) -0.0021(12) 0.0062(12) 0.0053(12)
C10A 0.0237(18) 0.0320(17) 0.0214(15) -0.0045(13) -0.0025(13) 0.0077(13)
C11A 0.0145(16) 0.0348(18) 0.0229(16) -0.0095(14) -0.0024(12) 0.0007(13)
C12A 0.0169(16) 0.0268(16) 0.0233(16) -0.0103(13) 0.0054(13) -0.0045(13)
C13A 0.0183(17) 0.0253(17) 0.0270(16) -0.0119(13) 0.0042(13) -0.0071(13)
C14A 0.038(2) 0.0200(17) 0.040(2) 0.0012(14) 0.0121(16) -0.0116(14)
C15A 0.033(2) 0.0279(17) 0.0327(18) 0.0025(14) 0.0141(15) -0.0082(14)
C16A 0.0310(18) 0.0447(19) 0.0209(16) 0.0084(14) 0.0010(13) 0.0136(15)
C17A 0.0221(15) 0.0366(18) 0.0266(16) 0.0085(14) 0.0053(12) 0.0067(13)
Cl1B 0.0248(4) 0.0217(4) 0.0537(5) -0.0103(4) 0.0127(4) -0.0017(3)
O1BC 0.084(2) 0.0269(13) 0.0511(16) -0.0016(12) 0.0263(16) 0.0160(14)
O2BC 0.070(2) 0.0485(17) 0.085(2) 0.0076(16) -0.0206(18) -0.0331(16)
O3BC 0.029(2) 0.050(2) 0.084(3) 0.022(2) -0.008(2) 0.0026(19)
O4BC 0.108(4) 0.052(2) 0.079(3) 0.012(2) 0.076(3) 0.018(3)
O3CC 0.042(4) 0.053(5) 0.106(6) -0.032(5) 0.002(5) 0.017(4)
O4CC 0.064(5) 0.055(5) 0.085(5) -0.017(4) 0.046(5) 0.001(5)
Li1B 0.032(3) 0.026(3) 0.035(3) -0.001(2) 0.004(3) 0.001(2)
O1B 0.0204(12) 0.0164(10) 0.0326(12) -0.0041(9) 0.0000(9) 0.0008(9)
O2B 0.0188(11) 0.0178(10) 0.0226(10) -0.0029(8) -0.0041(9) 0.0004(8)
N1B 0.0377(19) 0.0212(14) 0.0405(17) -0.0017(12) 0.0011(14) -0.0104(13)
C1B 0.028(2) 0.0320(19) 0.037(2) -0.0072(16) 0.0003(16) -0.0141(16)
C2B 0.0155(17) 0.0294(18) 0.0356(19) -0.0106(14) -0.0067(13) -0.0025(13)
C3B 0.0139(17) 0.042(2) 0.0299(17) -0.0148(16) -0.0035(13) 0.0067(14)
C4B 0.0211(17) 0.0256(16) 0.0218(16) -0.0049(12) -0.0015(12) 0.0088(12)
C5B 0.0198(16) 0.0213(15) 0.0221(15) -0.0053(12) -0.0036(12) 0.0036(12)
C6B 0.0203(16) 0.0243(15) 0.0251(16) -0.0027(13) 0.0058(13) 0.0019(13)
C7B 0.0237(17) 0.0355(18) 0.0243(16) -0.0073(14) 0.0010(13) 0.0114(14)
C8B 0.0276(18) 0.0324(17) 0.0290(17) 0.0043(14) 0.0004(14) 0.0085(13)
C9B 0.0107(14) 0.0265(15) 0.0232(14) 0.0009(12) 0.0060(11) 0.0051(12)
C10B 0.0217(16) 0.0224(15) 0.0280(16) -0.0042(13) 0.0072(13) -0.0037(12)
C11B 0.0171(15) 0.0319(17) 0.0257(15) -0.0072(13) 0.0020(12) -0.0012(12)
C12B 0.0137(15) 0.0274(15) 0.0251(15) -0.0072(13) 0.0014(12) -0.0008(12)
C13B 0.041(2) 0.040(2) 0.0270(18) -0.0057(15) -0.0173(15) 0.0083(17)
N2B 0.076(3) 0.0251(19) 0.036(3) 0.0030(17) -0.029(3) 0.003(2)
C14B 0.089(3) 0.033(3) 0.043(3) 0.004(2) -0.028(2) 0.003(2)
C15B 0.050(3) 0.043(2) 0.034(2) 0.011(2) -0.001(2) 0.000(2)
O3B 0.0383(17) 0.028(2) 0.0341(19) 0.0120(14) 0.0096(14) 0.0025(14)
C16B 0.049(2) 0.0251(18) 0.045(2) 0.0025(15) 0.0229(18) -0.0025(15)
C13C 0.041(2) 0.040(2) 0.0270(18) -0.0057(15) -0.0173(15) 0.0083(17)
N2C 0.033(4) 0.021(4) 0.025(4) 0.001(3) 0.007(4) 0.020(3)
C14C 0.051(4) 0.030(4) 0.033(4) 0.003(4) -0.006(4) 0.007(4)
C15C 0.039(4) 0.013(4) 0.021(4) 0.001(3) 0.000(4) 0.002(3)
O3C 0.046(4) 0.019(4) 0.026(4) -0.003(3) -0.005(3) -0.001(3)
C16C 0.049(2) 0.0251(18) 0.045(2) 0.0025(15) 0.0229(18) -0.0025(15)
C17B 0.041(2) 0.030(2) 0.055(2) 0.0045(18) 0.0054(19) -0.0080(16)

loop_
_atom_type_symbol
_atom_type_description
_atom_type_scat_dispersion_real
_atom_type_scat_dispersion_imag
_atom_type_scat_source
C C 0.0033 0.0016 'International Tables Vol C Tables 4.2.6.8 and 6.1.1.4'
H H 0.0000 0.0000 'International Tables Vol C Tables 4.2.6.8 and 6.1.1.4'
Li Li -0.0003 0.0001 'International Tables Vol C Tables 4.2.6.8 and 6.1.1.4'
N N 0.0061 0.0033 'International Tables Vol C Tables 4.2.6.8 and 6.1.1.4'
O O 0.0106 0.0060 'International Tables Vol C Tables 4.2.6.8 and 6.1.1.4'
Cl Cl 0.1484 0.1585 'International Tables Vol C Tables 4.2.6.8 and 6.1.1.4'

loop_
_geom_angle_atom_site_label_1
_geom_angle_atom_site_label_2
_geom_angle_atom_site_label_3
_geom_angle
O4AC Cl1A O3AC 110.4(2)
O4AC Cl1A O2AC 112.2(2)
O3AC Cl1A O2AC 109.77(19)
O4AC Cl1A O1AC 108.51(17)
O3AC Cl1A O1AC 107.83(17)
O2AC Cl1A O1AC 107.96(18)
Cl1A O1AC Li1A 126.7(2)
O1AC Li1A N2A 113.4(3)
O1AC Li1A N1A 104.0(3)
N2A Li1A N1A 142.1(3)
O1AC Li1A O3A 117.9(3)
N2A Li1A O3A 78.5(2)
N1A Li1A O3A 78.52(19)
C5A O1A C2A 106.9(2)
C9A O2A C12A 107.0(2)
C15A O3A C16A 113.9(2)
C15A O3A Li1A 113.3(2)
C16A O3A Li1A 112.6(2)
C1A N1A C17A 118.7(3)
C1A N1A Li1A 131.3(3)
C17A N1A Li1A 110.0(2)
C13A N2A C14A 119.9(3)
C13A N2A Li1A 130.9(3)
C14A N2A Li1A 109.2(3)
N1A C1A C2A 120.1(3)
N1A C1A H1A 119.9
C2A C1A H1A 119.9
C3A C2A O1A 108.9(3)
C3A C2A C1A 135.2(3)
O1A C2A C1A 115.8(3)
C2A C3A C4A 107.2(3)
C2A C3A H3A 126.4
C4A C3A H3A 126.4
C5A C4A C3A 108.0(3)
C5A C4A H4A 126.0
C3A C4A H4A 126.0
C4A C5A O1A 109.0(3)
C4A C5A C6A 135.6(3)
O1A C5A C6A 115.4(2)
C5A C6A C9A 111.5(3)
C5A C6A C8A 108.9(3)
C9A C6A C8A 109.0(3)
C5A C6A C7A 109.5(3)
C9A C6A C7A 108.9(3)
C8A C6A C7A 109.0(3)
C6A C7A H7A1 109.5
C6A C7A H7A2 109.5
H7A1 C7A H7A2 109.5
C6A C7A H7A3 109.5
H7A1 C7A H7A3 109.5
H7A2 C7A H7A3 109.5
C6A C8A H8A1 109.5
C6A C8A H8A2 109.5
H8A1 C8A H8A2 109.5
C6A C8A H8A3 109.5
H8A1 C8A H8A3 109.5
H8A2 C8A H8A3 109.5
O2A C9A C10A 110.6(3)
O2A C9A C6A 115.2(3)
C10A C9A C6A 134.1(3)
C9A C10A C11A 105.9(3)
C9A C10A H10A 127.0
C11A C10A H10A 127.0
C12A C11A C10A 106.9(3)
C12A C11A H11A 126.6
C10A C11A H11A 126.6
C11A C12A O2A 109.6(3)
C11A C12A C13A 134.2(3)
O2A C12A C13A 116.1(3)
N2A C13A C12A 120.3(3)
N2A C13A H13A 119.8
C12A C13A H13A 119.8
N2A C14A C15A 108.2(3)
N2A C14A H14A 110.1
C15A C14A H14A 110.1
N2A C14A H14B 110.1
C15A C14A H14B 110.1
H14A C14A H14B 108.4
O3A C15A C14A 105.9(3)
O3A C15A H15A 110.6
C14A C15A H15A 110.6
O3A C15A H15B 110.6
C14A C15A H15B 110.6
H15A C15A H15B 108.7
O3A C16A C17A 106.2(2)
O3A C16A H16A 110.5
C17A C16A H16A 110.5
O3A C16A H16B 110.5
C17A C16A H16B 110.5
H16A C16A H16B 108.7
N1A C17A C16A 107.3(3)
N1A C17A H17A 110.3
C16A C17A H17A 110.3
N1A C17A H17B 110.3
C16A C17A H17B 110.3
H17A C17A H17B 108.5
O3CC Cl1B O4BC 66.6(7)
O3CC Cl1B O2BC 124.4(5)
O4BC Cl1B O2BC 119.2(4)
O3CC Cl1B O1BC 119.7(4)
O4BC Cl1B O1BC 107.7(3)
O2BC Cl1B O1BC 110.7(2)
O3CC Cl1B O4CC 96.1(7)
O4BC Cl1B O4CC 31.8(4)
O2BC Cl1B O4CC 93.4(5)
O1BC Cl1B O4CC 103.8(5)
O3CC Cl1B O3BC 41.5(6)
O4BC Cl1B O3BC 108.1(4)
O2BC Cl1B O3BC 105.0(2)
O1BC Cl1B O3BC 105.3(3)
O4CC Cl1B O3BC 137.0(5)
Cl1B O1BC Li1B 129.6(2)
O1BC Li1B N2B 109.7(4)
O1BC Li1B N1B 113.8(3)
N2B Li1B N1B 136.3(3)
O1BC Li1B O3B 118.9(3)
N2B Li1B O3B 76.2(3)
N1B Li1B O3B 79.1(2)
O1BC Li1B N2C 99.8(7)
N2B Li1B N2C 10.1(7)
N1B Li1B N2C 145.6(7)
O3B Li1B N2C 78.5(5)
O1BC Li1B O3C 107.4(4)
N2B Li1B O3C 87.9(4)
N1B Li1B O3C 75.1(3)
O3B Li1B O3C 14.4(3)
N2C Li1B O3C 88.6(6)
C2B O1B C5B 106.9(2)
C9B O2B C12B 107.8(2)
C1B N1B C17B 118.5(3)
C1B N1B Li1B 131.1(3)
C17B N1B Li1B 110.3(3)
N1B C1B C2B 120.2(3)
N1B C1B H1B 119.9
C2B C1B H1B 119.9
C3B C2B O1B 110.3(3)
C3B C2B C1B 134.3(3)
O1B C2B C1B 115.4(3)
C2B C3B C4B 106.8(3)
C2B C3B H3B 126.6
C4B C3B H3B 126.6
C5B C4B C3B 107.4(3)
C5B C4B H4B 126.3
C3B C4B H4B 126.3
C4B C5B O1B 108.5(3)
C4B C5B C6B 134.8(3)
O1B C5B C6B 116.7(3)
C5B C6B C9B 109.8(3)
C5B C6B C8B 110.1(3)
C9B C6B C8B 109.6(3)
C5B C6B C7B 107.7(3)
C9B C6B C7B 108.5(3)
C8B C6B C7B 111.1(3)
C6B C7B H7B1 109.5
C6B C7B H7B2 109.5
H7B1 C7B H7B2 109.5
C6B C7B H7B3 109.5
H7B1 C7B H7B3 109.5
H7B2 C7B H7B3 109.5
C6B C8B H8B1 109.5
C6B C8B H8B2 109.5
H8B1 C8B H8B2 109.5
C6B C8B H8B3 109.5
H8B1 C8B H8B3 109.5
H8B2 C8B H8B3 109.5
C10B C9B O2B 109.6(3)
C10B C9B C6B 133.4(3)
O2B C9B C6B 117.0(3)
C9B C10B C11B 106.8(3)
C9B C10B H10B 126.6
C11B C10B H10B 126.6
C12B C11B C10B 106.9(3)
C12B C11B H11B 126.6
C10B C11B H11B 126.6
C11B C12B O2B 108.9(3)
C11B C12B C13B 134.2(3)
O2B C12B C13B 116.8(3)
N2B C13B C12B 119.2(4)
N2B C13B H13B 120.4
C12B C13B H13B 120.4
C13B N2B C14B 113.7(5)
C13B N2B Li1B 131.6(4)
C14B N2B Li1B 113.3(3)
C15B C14B N2B 105.6(5)
C15B C14B H14C 110.6
N2B C14B H14C 110.6
C15B C14B H14D 110.6
N2B C14B H14D 110.6
H14C C14B H14D 108.7
C14B C15B O3B 111.1(4)
C14B C15B H15C 109.4
O3B C15B H15C 109.4
C14B C15B H15D 109.4
O3B C15B H15D 109.4
H15C C15B H15D 108.0
C16B O3B C15B 113.4(3)
C16B O3B Li1B 112.3(3)
C15B O3B Li1B 112.5(3)
O3B C16B C17B 109.3(3)
O3B C16B H16C 109.8
C17B C16B H16C 109.8
O3B C16B H16D 109.8
C17B C16B H16D 109.8
H16C C16B H16D 108.3
C14C N2C Li1B 100.8(9)
C15C C14C N2C 122.6(14)
C15C C14C H14E 106.7
N2C C14C H14E 106.7
C15C C14C H14F 106.7
N2C C14C H14F 106.7
H14E C14C H14F 106.6
C14C C15C O3C 123.6(14)
C14C C15C H15E 106.4
O3C C15C H15E 106.4
C14C C15C H15F 106.4
O3C C15C H15F 106.4
H15E C15C H15F 106.5
C15C O3C Li1B 101.8(8)
N1B C17B C16B 109.1(3)
N1B C17B H17C 109.9
C16B C17B H17C 109.9
N1B C17B H17D 109.9
C16B C17B H17D 109.9
H17C C17B H17D 108.3

loop_
_geom_bond_atom_site_label_1
_geom_bond_atom_site_label_2
_geom_bond_distance
Cl1A O4AC 1.414(3)
Cl1A O3AC 1.419(3)
Cl1A O2AC 1.434(3)
Cl1A O1AC 1.446(2)
O1AC Li1A 1.947(6)
Li1A N2A 2.092(6)
Li1A N1A 2.111(6)
Li1A O3A 2.126(6)
O1A C5A 1.379(4)
O1A C2A 1.382(3)
O2A C9A 1.360(4)
O2A C12A 1.374(4)
O3A C15A 1.434(4)
O3A C16A 1.463(4)
N1A C1A 1.275(4)
N1A C17A 1.471(4)
N2A C13A 1.286(4)
N2A C14A 1.457(4)
C1A C2A 1.431(4)
C1A H1A 0.9500
C2A C3A 1.357(4)
C3A C4A 1.399(5)
C3A H3A 0.9500
C4A C5A 1.348(5)
C4A H4A 0.9500
C5A C6A 1.497(4)
C6A C9A 1.511(5)
C6A C8A 1.547(4)
C6A C7A 1.553(5)
C7A H7A1 0.9800
C7A H7A2 0.9800
C7A H7A3 0.9800
C8A H8A1 0.9800
C8A H8A2 0.9800
C8A H8A3 0.9800
C9A C10A 1.361(4)
C10A C11A 1.430(5)
C10A H10A 0.9500
C11A C12A 1.358(5)
C11A H11A 0.9500
C12A C13A 1.431(5)
C13A H13A 0.9500
C14A C15A 1.509(5)
C14A H14A 0.9900
C14A H14B 0.9900
C15A H15A 0.9900
C15A H15B 0.9900
C16A C17A 1.506(5)
C16A H16A 0.9900
C16A H16B 0.9900
C17A H17A 0.9900
C17A H17B 0.9900
Cl1B O3CC 1.380(6)
Cl1B O4BC 1.387(4)
Cl1B O2BC 1.395(3)
Cl1B O1BC 1.428(2)
Cl1B O4CC 1.447(7)
Cl1B O3BC 1.449(4)
O1BC Li1B 1.937(6)
Li1B N2B 2.076(8)
Li1B N1B 2.087(7)
Li1B O3B 2.129(7)
Li1B N2C 2.17(2)
Li1B O3C 2.183(15)
O1B C2B 1.362(4)
O1B C5B 1.382(4)
O2B C9B 1.365(4)
O2B C12B 1.374(3)
N1B C1B 1.253(5)
N1B C17B 1.469(4)
C1B C2B 1.467(5)
C1B H1B 0.9500
C2B C3B 1.348(5)
C3B C4B 1.406(5)
C3B H3B 0.9500
C4B C5B 1.365(4)
C4B H4B 0.9500
C5B C6B 1.506(5)
C6B C9B 1.513(4)
C6B C8B 1.515(4)
C6B C7B 1.549(4)
C7B H7B1 0.9800
C7B H7B2 0.9800
C7B H7B3 0.9800
C8B H8B1 0.9800
C8B H8B2 0.9800
C8B H8B3 0.9800
C9B C10B 1.359(4)
C10B C11B 1.423(5)
C10B H10B 0.9500
C11B C12B 1.366(4)
C11B H11B 0.9500
C12B C13B 1.425(5)
C13B N2B 1.285(5)
C13B H13B 0.9500
N2B C14B 1.466(5)
C14B C15B 1.413(7)
C14B H14C 0.9900
C14B H14D 0.9900
C15B O3B 1.431(5)
C15B H15C 0.9900
C15B H15D 0.9900
O3B C16B 1.428(5)
C16B C17B 1.479(6)
C16B H16C 0.9900
C16B H16D 0.9900
N2C C14C 1.474(10)
C14C C15C 1.426(11)
C14C H14E 0.9900
C14C H14F 0.9900
C15C O3C 1.441(10)
C15C H15E 0.9900
C15C H15F 0.9900
C17B H17C 0.9900
C17B H17D 0.9900

loop_
_geom_torsion_atom_site_label_1
_geom_torsion_atom_site_label_2
_geom_torsion_atom_site_label_3
_geom_torsion_atom_site_label_4
_geom_torsion
O4AC Cl1A O1AC Li1A 172.5(3)
O3AC Cl1A O1AC Li1A 52.9(3)
O2AC Cl1A O1AC Li1A -65.6(3)
Cl1A O1AC Li1A N2A -68.1(4)
Cl1A O1AC Li1A N1A 105.1(3)
Cl1A O1AC Li1A O3A 20.9(4)
O1AC Li1A O3A C15A -118.7(3)
N2A Li1A O3A C15A -8.2(3)
N1A Li1A O3A C15A 141.4(2)
O1AC Li1A O3A C16A 110.2(3)
N2A Li1A O3A C16A -139.3(2)
N1A Li1A O3A C16A 10.4(3)
O1AC Li1A N1A C1A 86.3(4)
N2A Li1A N1A C1A -103.8(5)
O3A Li1A N1A C1A -157.5(3)
O1AC Li1A N1A C17A -96.1(3)
N2A Li1A N1A C17A 73.8(5)
O3A Li1A N1A C17A 20.1(3)
O1AC Li1A N2A C13A -87.0(4)
N1A Li1A N2A C13A 103.7(5)
O3A Li1A N2A C13A 157.4(3)
O1AC Li1A N2A C14A 93.7(3)
N1A Li1A N2A C14A -75.6(5)
O3A Li1A N2A C14A -21.9(2)
C17A N1A C1A C2A 179.3(3)
Li1A N1A C1A C2A -3.3(5)
C5A O1A C2A C3A -1.1(3)
C5A O1A C2A C1A -178.9(3)
N1A C1A C2A C3A 178.0(4)
N1A C1A C2A O1A -4.9(4)
O1A C2A C3A C4A 1.5(4)
C1A C2A C3A C4A 178.7(4)
C2A C3A C4A C5A -1.4(4)
C3A C4A C5A O1A 0.7(4)
C3A C4A C5A C6A -176.9(3)
C2A O1A C5A C4A 0.2(3)
C2A O1A C5A C6A 178.4(3)
C4A C5A C6A C9A -127.3(4)
O1A C5A C6A C9A 55.1(3)
C4A C5A C6A C8A -6.9(5)
O1A C5A C6A C8A 175.5(3)
C4A C5A C6A C7A 112.1(4)
O1A C5A C6A C7A -65.4(3)
C12A O2A C9A C10A 0.6(3)
C12A O2A C9A C6A -177.2(2)
C5A C6A C9A O2A -57.5(3)
C8A C6A C9A O2A -177.8(2)
C7A C6A C9A O2A 63.4(3)
C5A C6A C9A C10A 125.4(4)
C8A C6A C9A C10A 5.1(5)
C7A C6A C9A C10A -113.7(4)
O2A C9A C10A C11A -0.8(3)
C6A C9A C10A C11A 176.4(3)
C9A C10A C11A C12A 0.7(3)
C10A C11A C12A O2A -0.3(3)
C10A C11A C12A C13A 178.2(3)
C9A O2A C12A C11A -0.1(3)
C9A O2A C12A C13A -179.0(2)
C14A N2A C13A C12A -177.3(3)
Li1A N2A C13A C12A 3.4(5)
C11A C12A C13A N2A -173.2(3)
O2A C12A C13A N2A 5.3(4)
C13A N2A C14A C15A -131.6(3)
Li1A N2A C14A C15A 47.8(3)
C16A O3A C15A C14A 165.3(3)
Li1A O3A C15A C14A 34.9(3)
N2A C14A C15A O3A -53.8(4)
C15A O3A C16A C17A -168.4(3)
Li1A O3A C16A C17A -37.6(3)
C1A N1A C17A C16A 131.4(3)
Li1A N1A C17A C16A -46.6(3)
O3A C16A C17A N1A 54.5(3)
O3CC Cl1B O1BC Li1B 106.4(8)
O4BC Cl1B O1BC Li1B 179.1(5)
O2BC Cl1B O1BC Li1B -49.0(4)
O4CC Cl1B O1BC Li1B -148.1(6)
O3BC Cl1B O1BC Li1B 63.9(4)
Cl1B O1BC Li1B N2B -105.7(4)
Cl1B O1BC Li1B N1B 69.4(4)
Cl1B O1BC Li1B O3B -21.0(5)
Cl1B O1BC Li1B N2C -103.2(5)
Cl1B O1BC Li1B O3C -11.6(6)
O1BC Li1B N1B C1B 85.8(5)
N2B Li1B N1B C1B -100.9(5)
O3B Li1B N1B C1B -157.3(4)
N2C Li1B N1B C1B -107.2(9)
O3C Li1B N1B C1B -171.5(5)
O1BC Li1B N1B C17B -98.5(3)
N2B Li1B N1B C17B 74.8(5)
O3B Li1B N1B C17B 18.4(3)
N2C Li1B N1B C17B 68.5(9)
O3C Li1B N1B C17B 4.2(4)
C17B N1B C1B C2B 179.2(3)
Li1B N1B C1B C2B -5.4(6)
C5B O1B C2B C3B -1.0(3)
C5B O1B C2B C1B 177.4(3)
N1B C1B C2B C3B 173.4(4)
N1B C1B C2B O1B -4.5(5)
O1B C2B C3B C4B 0.8(4)
C1B C2B C3B C4B -177.1(3)
C2B C3B C4B C5B -0.3(4)
C3B C4B C5B O1B -0.3(3)
C3B C4B C5B C6B -177.0(3)
C2B O1B C5B C4B 0.8(3)
C2B O1B C5B C6B 178.2(2)
C4B C5B C6B C9B -126.7(4)
O1B C5B C6B C9B 56.7(3)
C4B C5B C6B C8B -6.0(5)
O1B C5B C6B C8B 177.5(2)
C4B C5B C6B C7B 115.3(4)
O1B C5B C6B C7B -61.2(3)
C12B O2B C9B C10B -0.3(3)
C12B O2B C9B C6B -177.6(3)
C5B C6B C9B C10B 129.8(4)
C8B C6B C9B C10B 8.8(5)
C7B C6B C9B C10B -112.7(4)
C5B C6B C9B O2B -53.7(3)
C8B C6B C9B O2B -174.7(3)
C7B C6B C9B O2B 63.8(3)
O2B C9B C10B C11B 0.7(4)
C6B C9B C10B C11B 177.4(3)
C9B C10B C11B C12B -0.8(4)
C10B C11B C12B O2B 0.7(4)
C10B C11B C12B C13B 177.9(4)
C9B O2B C12B C11B -0.3(3)
C9B O2B C12B C13B -178.1(3)
C11B C12B C13B N2B -168.6(5)
O2B C12B C13B N2B 8.4(6)
C12B C13B N2B C14B -175.5(5)
C12B C13B N2B Li1B -9.9(8)
O1BC Li1B N2B C13B -70.7(7)
N1B Li1B N2B C13B 115.8(7)
O3B Li1B N2B C13B 173.2(6)
N2C Li1B N2B C13B -85(3)
O3C Li1B N2B C13B -178.5(6)
O1BC Li1B N2B C14B 94.9(5)
N1B Li1B N2B C14B -78.6(6)
O3B Li1B N2B C14B -21.2(5)
N2C Li1B N2B C14B 81(3)
O3C Li1B N2B C14B -12.9(6)
C13B N2B C14B C15B -147.1(5)
Li1B N2B C14B C15B 44.6(6)
N2B C14B C15B O3B -49.5(6)
C14B C15B O3B C16B 162.1(4)
C14B C15B O3B Li1B 33.3(6)
O1BC Li1B O3B C16B 119.6(4)
N2B Li1B O3B C16B -135.4(3)
N1B Li1B O3B C16B 8.3(3)
N2C Li1B O3B C16B -145.5(6)
O3C Li1B O3B C16B 80.4(11)
O1BC Li1B O3B C15B -111.1(4)
N2B Li1B O3B C15B -6.0(4)
N1B Li1B O3B C15B 137.6(3)
N2C Li1B O3B C15B -16.2(6)
O3C Li1B O3B C15B -150.2(12)
C15B O3B C16B C17B -162.0(4)
Li1B O3B C16B C17B -33.1(4)
O1BC Li1B N2C C14C 96.1(13)
N2B Li1B N2C C14C -97(4)
N1B Li1B N2C C14C -71.9(15)
O3B Li1B N2C C14C -21.7(12)
O3C Li1B N2C C14C -11.4(13)
Li1B N2C C14C C15C 18(2)
N2C C14C C15C O3C -17(3)
C14C C15C O3C Li1B 4.0(18)
O1BC Li1B O3C C15C -95.1(9)
N2B Li1B O3C C15C 14.9(8)
N1B Li1B O3C C15C 154.2(9)
O3B Li1B O3C C15C 49.6(12)
N2C Li1B O3C C15C 4.8(10)
C1B N1B C17B C16B 134.5(4)
Li1B N1B C17B C16B -41.8(4)
O3B C16B C17B N1B 49.1(4)
